data_2229796
loop_
_publ_author_name
'Bouacida, Sofiane'
'Belhouas, Ratiba'
'Fantazi, Boubakeur'
'Boudaren, Chaouki'
'Roisnel, Thierry'

_publ_section_title
;
 Tris(piperazine-1,4-diium) bis[hexachloridoindate(III)] tetrahydrate
;
_journal_coeditor_code PV2386
_journal_issue 4
_journal_name_full 'Acta Crystallographica Section E'
_journal_page_first m400
_journal_page_last m401
_journal_paper_doi 10.1107/S1600536811007355
_journal_volume 67
_journal_year 2011
_chemical_formula_iupac '(C4 H12 N2)3 [In Cl6]2, 4H2 O'
_chemical_formula_moiety '3(C4 H12 N2 2+), 2(Cl6 In 3-), 4(H2 O)'
_chemical_formula_structural '3(C4 H12 N2), 2(In Cl6), 4(H2 O)'
_chemical_formula_sum 'C12 H44 Cl12 In2 N6 O4'
_chemical_formula_weight 991.57
_chemical_name_systematic
;
Tris(piperazine-1,4-diium) bis[hexachloridoindate(III)] tetrahydrate
;
_space_group_crystal_system triclinic
_space_group_IT_number 2
_space_group_name_Hall '-P 1'
_space_group_name_H-M_alt 'P -1'
_symmetry_space_group_name_Hall '-P 1'
_symmetry_space_group_name_H-M 'P -1'
_atom_sites_solution_hydrogens geom
_atom_sites_solution_primary direct
_atom_sites_solution_secondary difmap
_cell_angle_alpha 89.7800(10)
_cell_angle_beta 89.6340(10)
_cell_angle_gamma 73.087(2)
_cell_formula_units_Z 1
_cell_length_a 7.9267(3)
_cell_length_b 10.0940(3)
_cell_length_c 11.8265(5)
_cell_measurement_reflns_used 3980
_cell_measurement_temperature 295(2)
_cell_measurement_theta_max 27.485
_cell_measurement_theta_min 2.91
_cell_volume 905.31(6)
_computing_cell_refinement 'DENZO (Otwinowski & Minor, 1997)'
_computing_data_collection 'COLLECT (Hooft, 1998)'
_computing_data_reduction 'SCALEPACK (Otwinowski & Minor, 1997)'
_computing_molecular_graphics 'PLATON (Spek, 2009) and DIAMOND (Brandenburg <i>et al.</i>, 2001)'
_computing_publication_material 'WinGX (Farrugia, 1999)'
_computing_structure_refinement 'SHELXL97 (Sheldrick, 2008)'
_computing_structure_solution 'SIR2002 (Burla <i>et al.</i>, 2003)'
_diffrn_ambient_temperature 295(2)
_diffrn_detector_area_resol_mean 9
_diffrn_measured_fraction_theta_full 0.996
_diffrn_measured_fraction_theta_max 0.996
_diffrn_measurement_device '95mm CCD camera on \k-goniostat'
_diffrn_measurement_device_type 'Nonius KappaCCD'
_diffrn_measurement_method 'CCD rotation images, thick slices'
_diffrn_radiation_monochromator graphite
_diffrn_radiation_type MoK\a
_diffrn_radiation_wavelength 0.71073
_diffrn_reflns_av_R_equivalents 0.0236
_diffrn_reflns_limit_h_max 10
_diffrn_reflns_limit_h_min -8
_diffrn_reflns_limit_k_max 13
_diffrn_reflns_limit_k_min -13
_diffrn_reflns_limit_l_max 15
_diffrn_reflns_limit_l_min -15
_diffrn_reflns_number 7414
_diffrn_reflns_theta_full 27.47
_diffrn_reflns_theta_max 27.47
_diffrn_reflns_theta_min 3.18
_exptl_absorpt_coefficient_mu 2.188
_exptl_absorpt_correction_T_max 0.938
_exptl_absorpt_correction_T_min 0.773
_exptl_absorpt_correction_type multi-scan
_exptl_absorpt_process_details '(SADABS; Sheldrick, 2002)'
_exptl_crystal_colour colorless
_exptl_crystal_density_diffrn 1.819
_exptl_crystal_density_method 'not measured'
_exptl_crystal_description needle
_exptl_crystal_F_000 492
_exptl_crystal_size_max 0.15
_exptl_crystal_size_mid 0.06
_exptl_crystal_size_min 0.05
_refine_diff_density_max 0.607
_refine_diff_density_min -0.752
_refine_ls_extinction_method none
_refine_ls_goodness_of_fit_ref 1.091
_refine_ls_hydrogen_treatment mixed
_refine_ls_matrix_type full
_refine_ls_number_parameters 163
_refine_ls_number_reflns 4131
_refine_ls_number_restraints 1
_refine_ls_restrained_S_all 1.091
_refine_ls_R_factor_all 0.0442
_refine_ls_R_factor_gt 0.0299
_refine_ls_shift/su_max 0.002
_refine_ls_shift/su_mean 0
_refine_ls_structure_factor_coef Fsqd
_refine_ls_weighting_details 'calc w=1/[\s^2^(Fo^2^)+0.1261P] where P=(Fo^2^+2Fc^2^)/3'
_refine_ls_weighting_scheme calc
_refine_ls_wR_factor_gt 0.0633
_refine_ls_wR_factor_ref 0.0688
_reflns_number_gt 3293
_reflns_number_total 4131
_reflns_threshold_expression I>2\s(I)
_cod_data_source_file pv2386.cif
_cod_data_source_block I
_cod_database_code 2229796
_cod_database_fobs_code 2229796

loop_
_space_group_symop_operation_xyz
'x, y, z'
'-x, -y, -z'

loop_
_atom_site_type_symbol
_atom_site_label
_atom_site_fract_x
_atom_site_fract_y
_atom_site_fract_z
_atom_site_U_iso_or_equiv
_atom_site_adp_type
_atom_site_calc_flag
_atom_site_refinement_flags
_atom_site_occupancy
_atom_site_disorder_assembly
_atom_site_disorder_group
C C1A 0.7212(4) 0.9420(3) 0.1784(3) 0.0419(7) Uani d . 1 . .
H H11A 0.7106 0.9799 0.1024 0.05 Uiso calc R 1 . .
H H12A 0.6401 0.8867 0.186 0.05 Uiso calc R 1 . .
C C1B 0.5638(4) 0.5134(3) 0.1119(3) 0.04 Uani d . 1 . .
H H11B 0.61 0.5657 0.166 0.048 Uiso calc R 1 . .
H H12B 0.5554 0.4295 0.1488 0.048 Uiso calc R 1 . .
C C2A 0.9056(4) 0.8527(3) 0.1970(3) 0.0403(7) Uani d . 1 . .
H H21A 0.932 0.7756 0.1446 0.048 Uiso calc R 1 . .
H H22A 0.9873 0.906 0.182 0.048 Uiso calc R 1 . .
C C2B 0.3830(4) 0.5984(3) 0.0742(3) 0.0400(7) Uani d . 1 . .
H H21B 0.3032 0.6173 0.1386 0.048 Uiso calc R 1 . .
H H22B 0.3895 0.6862 0.0438 0.048 Uiso calc R 1 . .
C C4A 0.8812(4) 0.9141(3) 0.3988(3) 0.0415(7) Uani d . 1 . .
H H41A 0.9621 0.9697 0.3916 0.05 Uiso calc R 1 . .
H H42A 0.8914 0.876 0.4747 0.05 Uiso calc R 1 . .
C C5A 0.6963(4) 1.0037(3) 0.3801(3) 0.0394(7) Uani d . 1 . .
H H51A 0.6144 0.9505 0.3946 0.047 Uiso calc R 1 . .
H H52A 0.6696 1.0809 0.4324 0.047 Uiso calc R 1 . .
N N3A 0.9296(4) 0.7988(3) 0.3150(2) 0.0437(6) Uani d . 1 . .
H H31A 1.0429 0.7492 0.325 0.052 Uiso calc R 1 . .
H H32A 0.862 0.7422 0.3266 0.052 Uiso calc R 1 . .
N N3B 0.3148(3) 0.5233(3) -0.0131(2) 0.0367(6) Uani d . 1 . .
H H31B 0.2088 0.5765 -0.0365 0.044 Uiso calc R 1 . .
H H32B 0.3001 0.4455 0.0172 0.044 Uiso calc R 1 . .
N N6A 0.6748(3) 1.0568(3) 0.2620(2) 0.0386(6) Uani d . 1 . .
H H61A 0.5623 1.1079 0.2514 0.046 Uiso calc R 1 . .
H H62A 0.7444 1.1121 0.2506 0.046 Uiso calc R 1 . .
Cl Cl1 0.01218(9) 0.49590(7) 0.16760(6) 0.03375(16) Uani d . 1 . .
Cl Cl2 0.34370(11) 0.31722(8) 0.36015(7) 0.0466(2) Uani d . 1 . .
Cl Cl3 0.36503(9) 0.21152(7) 0.07659(6) 0.03619(17) Uani d . 1 . .
Cl Cl4 0.26386(10) 0.00367(7) 0.29365(7) 0.04150(18) Uani d . 1 . .
Cl Cl5 -0.06834(10) 0.17934(7) 0.09051(6) 0.03826(17) Uani d . 1 . .
Cl Cl6 -0.11484(11) 0.28867(8) 0.37179(7) 0.0466(2) Uani d . 1 . .
In In1 0.13014(2) 0.247144(19) 0.228928(17) 0.03017(7) Uani d . 1 . .
O O2W 0.7076(5) 0.6333(3) 0.3757(2) 0.0694(9) Uani d . 1 . .
H H21W 0.756(7) 0.554(5) 0.360(4) 0.104 Uiso d . 1 . .
H H22W 0.698(7) 0.639(6) 0.443(5) 0.104 Uiso d . 1 . .
O O1W 0.2846(4) 0.6490(3) 0.3457(3) 0.073 Uani d D 1 . .
H H11W 0.286(6) 0.567(5) 0.357(4) 0.109 Uiso d . 1 . .
H H12W 0.361(5) 0.666(5) 0.385(4) 0.109 Uiso d D 1 . .

loop_
_atom_site_aniso_label
_atom_site_aniso_U_11
_atom_site_aniso_U_22
_atom_site_aniso_U_33
_atom_site_aniso_U_12
_atom_site_aniso_U_13
_atom_site_aniso_U_23
C1A 0.0472(19) 0.0439(17) 0.0357(17) -0.0150(15) -0.0066(14) -0.0006(14)
C1B 0.036 0.053 0.035 -0.019 -0.005 0.006
C2A 0.0504(19) 0.0300(15) 0.0373(17) -0.0067(14) 0.0061(14) -0.0019(13)
C2B 0.0317(16) 0.0445(17) 0.0440(18) -0.0113(14) 0.0025(13) 0.0001(14)
C4A 0.0402(18) 0.0475(18) 0.0319(16) -0.0050(14) -0.0029(13) 0.0027(14)
C5A 0.0399(17) 0.0427(17) 0.0330(16) -0.0081(14) 0.0011(13) -0.0022(13)
N3A 0.0460(16) 0.0325(13) 0.0448(16) 0.0007(12) 0.0051(12) 0.0063(11)
N3B 0.0246(12) 0.0435(14) 0.0424(15) -0.0104(11) -0.0045(10) 0.0130(12)
N6A 0.0306(13) 0.0370(13) 0.0434(15) -0.0025(11) -0.0039(11) 0.0032(11)
Cl1 0.0330(4) 0.0259(3) 0.0408(4) -0.0062(3) -0.0018(3) 0.0043(3)
Cl2 0.0442(4) 0.0442(4) 0.0461(5) -0.0041(4) -0.0133(4) -0.0085(4)
Cl3 0.0354(4) 0.0350(4) 0.0368(4) -0.0081(3) 0.0054(3) 0.0028(3)
Cl4 0.0341(4) 0.0337(4) 0.0540(5) -0.0057(3) -0.0029(3) 0.0137(3)
Cl5 0.0391(4) 0.0343(4) 0.0426(4) -0.0125(3) -0.0104(3) 0.0059(3)
Cl6 0.0439(4) 0.0448(4) 0.0445(5) -0.0026(4) 0.0131(3) 0.0093(3)
In1 0.02748(12) 0.02921(12) 0.03188(12) -0.00524(8) -0.00114(8) 0.00527(8)
O2W 0.107(2) 0.0454(14) 0.0504(16) -0.0145(16) 0.0142(17) -0.0025(14)
O1W 0.076 0.057 0.078 -0.007 -0.017 0.002

loop_
_atom_type_symbol
_atom_type_description
_atom_type_scat_dispersion_real
_atom_type_scat_dispersion_imag
_atom_type_scat_source
C C 0.0033 0.0016 'International Tables Vol C Tables 4.2.6.8 and 6.1.1.4'
H H 0 0 'International Tables Vol C Tables 4.2.6.8 and 6.1.1.4'
N N 0.0061 0.0033 'International Tables Vol C Tables 4.2.6.8 and 6.1.1.4'
Cl Cl 0.1484 0.1585 'International Tables Vol C Tables 4.2.6.8 and 6.1.1.4'
In In -0.7276 1.31 'International Tables Vol C Tables 4.2.6.8 and 6.1.1.4'
O O 0.0106 0.006 'International Tables Vol C Tables 4.2.6.8 and 6.1.1.4'

loop_
_geom_angle_atom_site_label_1
_geom_angle_atom_site_label_2
_geom_angle_atom_site_label_3
_geom_angle_site_symmetry_1
_geom_angle_site_symmetry_3
_geom_angle
_geom_angle_publ_flag
N6A C1A C2A . . 110.3(2) ?
N6A C1A H11A . . 109.6 ?
C2A C1A H11A . . 109.6 ?
N6A C1A H12A . . 109.6 ?
C2A C1A H12A . . 109.6 ?
H11A C1A H12A . . 108.1 ?
N3B C1B C2B 2_665 . 110.3(2) ?
N3B C1B H11B 2_665 . 109.6 ?
C2B C1B H11B . . 109.6 ?
N3B C1B H12B 2_665 . 109.6 ?
C2B C1B H12B . . 109.6 ?
H11B C1B H12B . . 108.1 ?
N3A C2A C1A . . 111.2(2) ?
N3A C2A H21A . . 109.4 ?
C1A C2A H21A . . 109.4 ?
N3A C2A H22A . . 109.4 ?
C1A C2A H22A . . 109.4 ?
H21A C2A H22A . . 108 ?
N3B C2B C1B . . 110.3(2) ?
N3B C2B H21B . . 109.6 ?
C1B C2B H21B . . 109.6 ?
N3B C2B H22B . . 109.6 ?
C1B C2B H22B . . 109.6 ?
H21B C2B H22B . . 108.1 ?
N3A C4A C5A . . 110.8(3) ?
N3A C4A H41A . . 109.5 ?
C5A C4A H41A . . 109.5 ?
N3A C4A H42A . . 109.5 ?
C5A C4A H42A . . 109.5 ?
H41A C4A H42A . . 108.1 ?
N6A C5A C4A . . 110.5(2) ?
N6A C5A H51A . . 109.6 ?
C4A C5A H51A . . 109.6 ?
N6A C5A H52A . . 109.6 ?
C4A C5A H52A . . 109.6 ?
H51A C5A H52A . . 108.1 ?
C2A N3A C4A . . 111.2(2) ?
C2A N3A H31A . . 109.4 ?
C4A N3A H31A . . 109.4 ?
C2A N3A H32A . . 109.4 ?
C4A N3A H32A . . 109.4 ?
H31A N3A H32A . . 108 ?
C2B N3B C1B . 2_665 111.8(2) ?
C2B N3B H31B . . 109.3 ?
C1B N3B H31B 2_665 . 109.3 ?
C2B N3B H32B . . 109.3 ?
C1B N3B H32B 2_665 . 109.3 ?
H31B N3B H32B . . 107.9 ?
C1A N6A C5A . . 111.6(2) ?
C1A N6A H61A . . 109.3 ?
C5A N6A H61A . . 109.3 ?
C1A N6A H62A . . 109.3 ?
C5A N6A H62A . . 109.3 ?
H61A N6A H62A . . 108 ?
Cl4 In1 Cl6 . . 92.66(3) ?
Cl4 In1 Cl5 . . 93.02(3) ?
Cl6 In1 Cl5 . . 88.24(3) ?
Cl4 In1 Cl1 . . 176.49(2) ?
Cl6 In1 Cl1 . . 88.87(2) ?
Cl5 In1 Cl1 . . 90.18(2) ?
Cl4 In1 Cl3 . . 89.56(3) ?
Cl6 In1 Cl3 . . 176.85(3) ?
Cl5 In1 Cl3 . . 89.41(3) ?
Cl1 In1 Cl3 . . 89.04(2) ?
Cl4 In1 Cl2 . . 87.68(3) ?
Cl6 In1 Cl2 . . 94.98(3) ?
Cl5 In1 Cl2 . . 176.67(3) ?
Cl1 In1 Cl2 . . 89.04(2) ?
Cl3 In1 Cl2 . . 87.34(3) ?
H21W O2W H22W . . 108(5) ?
H11W O1W H12W . . 109(5) ?

loop_
_geom_bond_atom_site_label_1
_geom_bond_atom_site_label_2
_geom_bond_site_symmetry_2
_geom_bond_distance
_geom_bond_publ_flag
C1A N6A . 1.487(4) ?
C1A C2A . 1.494(4) ?
C1A H11A . 0.97 ?
C1A H12A . 0.97 ?
C1B N3B 2_665 1.487(4) ?
C1B C2B . 1.509(4) ?
C1B H11B . 0.97 ?
C1B H12B . 0.97 ?
C2A N3A . 1.489(4) ?
C2A H21A . 0.97 ?
C2A H22A . 0.97 ?
C2B N3B . 1.478(4) ?
C2B H21B . 0.97 ?
C2B H22B . 0.97 ?
C4A N3A . 1.492(4) ?
C4A C5A . 1.498(4) ?
C4A H41A . 0.97 ?
C4A H42A . 0.97 ?
C5A N6A . 1.487(4) ?
C5A H51A . 0.97 ?
C5A H52A . 0.97 ?
N3A H31A . 0.9 ?
N3A H32A . 0.9 ?
N3B C1B 2_665 1.487(4) ?
N3B H31B . 0.9 ?
N3B H32B . 0.9 ?
N6A H61A . 0.9 ?
N6A H62A . 0.9 ?
Cl1 In1 . 2.5167(7) ?
Cl2 In1 . 2.5521(8) ?
Cl3 In1 . 2.5327(7) ?
Cl4 In1 . 2.4959(7) ?
Cl5 In1 . 2.5083(7) ?
Cl6 In1 . 2.5082(8) ?
O2W H21W . 0.80(5) ?
O2W H22W . 0.80(5) ?
O1W H11W . 0.84(5) ?
O1W H12W . 0.824(19) ?

loop_
_geom_hbond_atom_site_label_D
_geom_hbond_atom_site_label_H
_geom_hbond_atom_site_label_A
_geom_hbond_site_symmetry_A
_geom_hbond_distance_DH
_geom_hbond_distance_HA
_geom_hbond_distance_DA
_geom_hbond_angle_DHA
_geom_hbond_publ_flag
O1W H11W Cl2 . 0.84(5) 2.43(5) 3.248(3) 167(4) yes
O2W H21W Cl6 1_655 0.80(5) 2.58(5) 3.353(3) 163(5) yes
O2W H22W Cl2 2_666 0.80(6) 2.37(6) 3.170(3) 174(6) yes
N3A H31A O1W 1_655 0.90 1.91 2.805(5) 178 yes
N3A H32A O2W . 0.90 1.95 2.843(5) 171 yes
N3B H31B Cl1 2_565 0.90 2.61 3.233(3) 127 yes
N3B H31B Cl5 2_565 0.90 2.47 3.202(3) 138 yes
N3B H32B Cl1 . 0.90 2.81 3.273(3) 113 yes
N3B H32B Cl3 . 0.90 2.37 3.231(3) 160 yes
N6A H61A Cl2 1_565 0.90 2.64 3.334(3) 134 yes
N6A H61A Cl3 1_565 0.90 2.62 3.330(3) 136 yes
N6A H62A Cl5 1_665 0.90 2.61 3.344(3) 140 yes
N6A H62A Cl6 1_665 0.90 2.77 3.502(3) 139 yes
C2B H21B O1W . 0.97 2.47 3.306(5) 144 yes
C2A H21A Cl1 1_655 0.97 2.72 3.470(3) 135 yes
C2B H22B Cl3 2_665 0.97 2.83 3.607(3) 138 yes
C4A H41A Cl4 1_665 0.97 2.76 3.620(3) 148 yes
C4A H42A Cl6 2_666 0.97 2.74 3.577(3) 145 yes
